data_7713533
loop_
_publ_author_name
'Choudhury, Abdul K.'
'Sarkar, Rudra'
'Bhuyan, Jagannath'

_publ_section_title
;
 Histamine-bound magnesium porphyrins: diverse coordination modes,
 inhibitory role in photodegradation of chlorophyll a and antioxidant
 activity
;
_journal_name_full 'Dalton Transactions'
_journal_paper_doi 10.1039/D3DT01309J
_journal_year 2023
_chemical_formula_moiety 'C49 H32 Br4 Mg N7'
_chemical_formula_sum 'C49 H32 Br4 Mg N7'
_chemical_formula_weight 1062.73
_space_group_crystal_system triclinic
_space_group_IT_number 2
_space_group_name_Hall '-P 1'
_space_group_name_H-M_alt 'P -1'
_atom_sites_solution_hydrogens mixed
_audit_creation_method SHELXL-2018/3
_audit_update_record
;
2023-06-14 deposited with the CCDC.	2023-07-10 downloaded from the CCDC.
;
_cell_angle_alpha 71.346(5)
_cell_angle_beta 83.878(5)
_cell_angle_gamma 81.022(5)
_cell_formula_units_Z 2
_cell_length_a 10.951(5)
_cell_length_b 13.513(5)
_cell_length_c 19.734(5)
_cell_measurement_reflns_used 57499
_cell_measurement_temperature 293(2)
_cell_measurement_theta_max 25.070
_cell_measurement_theta_min 0.020
_cell_volume 2727.9(17)
_computing_structure_refinement 'SHELXL-2018/3 (Sheldrick, 2018)'
_diffrn_ambient_temperature 293(2)
_diffrn_measured_fraction_theta_full 0.996
_diffrn_measured_fraction_theta_max 0.996
_diffrn_measurement_device_type 'CCD Area Detector'
_diffrn_measurement_method 'Omega Scans'
_diffrn_radiation_type MoK\a
_diffrn_radiation_wavelength 0.71069
_diffrn_reflns_av_R_equivalents 0.0687
_diffrn_reflns_av_unetI/netI 0.0626
_diffrn_reflns_Laue_measured_fraction_full 0.996
_diffrn_reflns_Laue_measured_fraction_max 0.996
_diffrn_reflns_limit_h_max 13
_diffrn_reflns_limit_h_min -13
_diffrn_reflns_limit_k_max 16
_diffrn_reflns_limit_k_min -16
_diffrn_reflns_limit_l_max 23
_diffrn_reflns_limit_l_min -23
_diffrn_reflns_number 57499
_diffrn_reflns_point_group_measured_fraction_full 0.996
_diffrn_reflns_point_group_measured_fraction_max 0.996
_diffrn_reflns_theta_full 25.071
_diffrn_reflns_theta_max 25.071
_diffrn_reflns_theta_min 1.604
_diffrn_source 'fine-focus sealed tube'
_exptl_absorpt_coefficient_mu 2.998
_exptl_absorpt_correction_T_max 0.638
_exptl_absorpt_correction_T_min 0.353
_exptl_absorpt_correction_type empirical
_exptl_absorpt_process_details 'SADABS (Bruker, 2002)'
_exptl_crystal_colour Purple
_exptl_crystal_density_diffrn 1.286
_exptl_crystal_description Block
_exptl_crystal_F_000 2228
_exptl_crystal_size_max 0.5
_exptl_crystal_size_mid 0.3
_exptl_crystal_size_min 0.15
_exptl_transmission_factor_max 0.638
_exptl_transmission_factor_min 0.353
_platon_squeeze_details
;
;
_refine_diff_density_max 3.108
_refine_diff_density_min -1.309
_refine_diff_density_rms 0.141
_refine_ls_extinction_method none
_refine_ls_goodness_of_fit_ref 1.046
_refine_ls_hydrogen_treatment mixed
_refine_ls_matrix_type full
_refine_ls_number_parameters 558
_refine_ls_number_reflns 9652
_refine_ls_number_restraints 0
_refine_ls_restrained_S_all 1.046
_refine_ls_R_factor_all 0.1245
_refine_ls_R_factor_gt 0.0894
_refine_ls_shift/su_max 0.001
_refine_ls_shift/su_mean 0.000
_refine_ls_structure_factor_coef Fsqd
_refine_ls_weighting_details 'w=1/[\s^2^(Fo^2^)+(0.1880P)^2^] where P=(Fo^2^+2Fc^2^)/3'
_refine_ls_weighting_scheme calc
_refine_ls_wR_factor_gt 0.2647
_refine_ls_wR_factor_ref 0.2888
_reflns_Friedel_coverage 0.000
_reflns_number_gt 5619
_reflns_number_total 9652
_reflns_threshold_expression 'I > 2\s(I)'
_cod_data_source_file d3dt01309j2.cif
_cod_data_source_block shelx_CCDC1
_cod_depositor_comments
;
The following automatic conversions were performed:

data item '_exptl_absorpt_correction_type' value 'Empirical' was
changed to 'empirical' in accordance with the
/home/data/users/saulius/crontab/automatic-downloads/rss-feeds/RSC/lib/dictionaries/cif_core.dic
dictionary named 'cif_core.dic' version 2.4.2 last updated on
2011-04-26.

Automatic conversion script
Id: cif_fix_values 8170 2020-07-09 18:12:32Z antanas 
;
_cod_database_code 7713533
_shelx_shelxl_version_number 2018/3
_shelx_space_group_comment
;
The symmetry employed for this shelxl refinement is uniquely defined
by the following loop, which should always be used as a source of
symmetry information in preference to the above space-group names.
They are only intended as comments.
;

loop_
_space_group_symop_operation_xyz
'x, y, z'
'-x, -y, -z'

loop_
_atom_site_label
_atom_site_type_symbol
_atom_site_fract_x
_atom_site_fract_y
_atom_site_fract_z
_atom_site_U_iso_or_equiv
_atom_site_adp_type
_atom_site_occupancy
_atom_site_site_symmetry_order
_atom_site_calc_flag
_atom_site_refinement_flags_posn
_atom_site_refinement_flags_adp
_atom_site_refinement_flags_occupancy
_atom_site_disorder_assembly
_atom_site_disorder_group
C19 C 0.7955(5) 0.4384(5) 0.2661(3) 0.0417(14) Uani 1 1 d . . . . .
C47 C 0.3716(5) 0.5066(5) 0.4109(3) 0.0398(14) Uani 1 1 d . . . . .
C16 C 0.6493(6) 0.4165(5) 0.2056(4) 0.0462(16) Uani 1 1 d . . . . .
C39 C 0.9868(5) 0.4262(5) 0.3246(3) 0.0418(15) Uani 1 1 d . . . . .
C5 C 0.6197(5) 0.8086(5) 0.3206(3) 0.0426(15) Uani 1 1 d . . . . .
C4 C 0.7112(5) 0.7203(5) 0.3313(3) 0.0398(14) Uani 1 1 d . . . . .
C45 C 0.5622(6) 0.4367(5) 0.4153(4) 0.0501(16) Uani 1 1 d . . . . .
H45 H 0.645854 0.421716 0.403034 0.060 Uiso 1 1 calc R U . . .
C27 C 0.1724(6) 0.8146(6) 0.1660(4) 0.0496(16) Uani 1 1 d . . . . .
C14 C 0.4419(6) 0.5140(5) 0.1640(3) 0.0460(15) Uani 1 1 d . . . . .
C6 C 0.5128(6) 0.8257(5) 0.2820(3) 0.0425(15) Uani 1 1 d . . . . .
C21 C 0.6389(6) 0.8963(5) 0.3474(3) 0.0441(15) Uani 1 1 d . . . . .
C1 C 0.8184(5) 0.5714(5) 0.3241(3) 0.0426(15) Uani 1 1 d . . . . .
C9 C 0.3651(6) 0.8006(5) 0.2235(3) 0.0463(16) Uani 1 1 d . . . . .
C20 C 0.8598(5) 0.4807(5) 0.3052(4) 0.0447(15) Uani 1 1 d . . . . .
C3 C 0.8255(5) 0.7077(5) 0.3667(4) 0.0479(16) Uani 1 1 d . . . . .
H3 H 0.848699 0.753533 0.388077 0.057 Uiso 1 1 calc R U . . .
C11 C 0.3308(5) 0.6595(5) 0.1733(3) 0.0418(14) Uani 1 1 d . . . . .
C13 C 0.3329(6) 0.5304(6) 0.1250(4) 0.0523(17) Uani 1 1 d . . . . .
H13 H 0.312355 0.487958 0.100120 0.063 Uiso 1 1 calc R U . . .
C2 C 0.8903(6) 0.6172(5) 0.3623(4) 0.0497(17) Uani 1 1 d . . . . .
H2 H 0.967435 0.588445 0.380281 0.060 Uiso 1 1 calc R U . . .
C15 C 0.5390(6) 0.4295(5) 0.1702(3) 0.0442(15) Uani 1 1 d . . . . .
C12 C 0.2683(6) 0.6179(5) 0.1316(3) 0.0509(16) Uani 1 1 d . . . . .
H12 H 0.192747 0.647915 0.111809 0.061 Uiso 1 1 calc R U . . .
C46 C 0.3870(6) 0.4346(5) 0.4753(4) 0.0490(16) Uani 1 1 d . . . . .
H46 H 0.325992 0.417717 0.512168 0.059 Uiso 1 1 calc R U . . .
C33 C 0.5250(6) 0.3501(5) 0.1354(4) 0.0505(17) Uani 1 1 d . . . . .
C43 C 1.1270(7) 0.3015(6) 0.4068(4) 0.068(2) Uani 1 1 d . . . . .
H43 H 1.140435 0.253340 0.451929 0.082 Uiso 1 1 calc R U . . .
C28 C 0.1618(7) 0.9064(6) 0.1111(4) 0.062(2) Uani 1 1 d . . . . .
H28 H 0.233016 0.932754 0.086689 0.074 Uiso 1 1 calc R U . . .
C32 C 0.0645(6) 0.7759(7) 0.2000(4) 0.070(2) Uani 1 1 d . . . . .
H32 H 0.070679 0.711548 0.236135 0.084 Uiso 1 1 calc R U . . .
C44 C 1.0112(7) 0.3536(6) 0.3913(4) 0.068(2) Uani 1 1 d . . . . .
H44 H 0.946754 0.340002 0.426295 0.081 Uiso 1 1 calc R U . . .
C22 C 0.6622(7) 0.9909(6) 0.3028(4) 0.063(2) Uani 1 1 d . . . . .
H22 H 0.664874 1.001898 0.253654 0.076 Uiso 1 1 calc R U . . .
C26 C 0.6317(7) 0.8823(6) 0.4209(4) 0.0605(19) Uani 1 1 d . . . . .
H26 H 0.613048 0.818512 0.453157 0.073 Uiso 1 1 calc R U . . .
C23 C 0.6828(8) 1.0740(6) 0.3268(5) 0.068(2) Uani 1 1 d . . . . .
H23 H 0.700094 1.138280 0.294718 0.082 Uiso 1 1 calc R U . . .
C25 C 0.6517(7) 0.9616(6) 0.4461(4) 0.062(2) Uani 1 1 d . . . . .
H25 H 0.648615 0.950940 0.495191 0.074 Uiso 1 1 calc R U . . .
C31 C -0.0525(7) 0.8294(9) 0.1823(4) 0.092(3) Uani 1 1 d . . . . .
H31 H -0.123695 0.803647 0.207262 0.110 Uiso 1 1 calc R U . . .
C49 C 0.2111(6) 0.6568(6) 0.4220(4) 0.069(2) Uani 1 1 d . . . . .
H49A H 0.138206 0.701341 0.400200 0.083 Uiso 1 1 calc R U . . .
H49B H 0.187683 0.620362 0.471471 0.083 Uiso 1 1 calc R U . . .
C29 C 0.0447(8) 0.9627(7) 0.0905(5) 0.083(3) Uani 1 1 d . . . . .
H29 H 0.037739 1.026068 0.053485 0.099 Uiso 1 1 calc R U . . .
C36 C 0.4956(8) 0.2057(7) 0.0693(5) 0.072(2) Uani 1 1 d . . . . .
C30 C -0.0586(7) 0.9204(8) 0.1272(5) 0.077(3) Uani 1 1 d . . . . .
C38 C 0.4767(9) 0.2609(6) 0.1714(4) 0.082(3) Uani 1 1 d . . . . .
H38 H 0.454093 0.248329 0.219937 0.099 Uiso 1 1 calc R U . . .
C37 C 0.4591(11) 0.1873(7) 0.1398(6) 0.098(3) Uani 1 1 d . . . . .
H37 H 0.423595 0.127185 0.165780 0.118 Uiso 1 1 calc R U . . .
C34 C 0.5552(10) 0.3639(8) 0.0650(5) 0.102(4) Uani 1 1 d . . . . .
H34 H 0.589690 0.424140 0.038048 0.122 Uiso 1 1 calc R U . . .
C35 C 0.5373(10) 0.2933(9) 0.0317(5) 0.111(4) Uani 1 1 d . . . . .
H35 H 0.554697 0.307719 -0.017393 0.133 Uiso 1 1 calc R U . . .
C42 C 1.2228(6) 0.3199(5) 0.3565(4) 0.0501(17) Uani 1 1 d . . . . .
C17 C 0.7530(6) 0.3341(5) 0.2053(4) 0.0515(17) Uani 1 1 d . . . . .
H17 H 0.756667 0.281055 0.184259 0.062 Uiso 1 1 calc R U . . .
C10 C 0.2960(6) 0.7564(5) 0.1878(3) 0.0450(15) Uani 1 1 d . . . . .
C7 C 0.4221(6) 0.9143(5) 0.2716(4) 0.0518(17) Uani 1 1 d . . . . .
H7 H 0.425037 0.972859 0.286162 0.062 Uiso 1 1 calc R U . . .
C18 C 0.8410(6) 0.3497(5) 0.2407(4) 0.0566(18) Uani 1 1 d . . . . .
H18 H 0.918690 0.310209 0.247966 0.068 Uiso 1 1 calc R U . . .
C40 C 1.0845(6) 0.4458(6) 0.2756(4) 0.0597(19) Uani 1 1 d . . . . .
H40 H 1.072475 0.496524 0.231261 0.072 Uiso 1 1 calc R U . . .
C24 C 0.6763(6) 1.0566(6) 0.3989(4) 0.0553(18) Uani 1 1 d . . . . .
C8 C 0.3285(6) 0.8996(5) 0.2361(4) 0.0538(17) Uani 1 1 d . . . . .
H8 H 0.255949 0.945031 0.223012 0.065 Uiso 1 1 calc R U . . .
C48 C 0.2564(6) 0.5759(6) 0.3823(4) 0.0554(18) Uani 1 1 d . . . . .
H48A H 0.191689 0.532392 0.386425 0.066 Uiso 1 1 calc R U . . .
H48B H 0.272038 0.612652 0.331903 0.066 Uiso 1 1 calc R U . . .
C41 C 1.2039(6) 0.3901(7) 0.2910(4) 0.067(2) Uani 1 1 d . . . . .
H41 H 1.269054 0.401759 0.256301 0.080 Uiso 1 1 calc R U . . .
N1 N 0.7098(4) 0.6353(4) 0.3067(3) 0.0398(12) Uani 1 1 d . . . . .
N2 N 0.4771(4) 0.7564(4) 0.2527(3) 0.0409(12) Uani 1 1 d . . . . .
N3 N 0.4406(5) 0.5927(4) 0.1938(3) 0.0428(12) Uani 1 1 d . . . . .
N4 N 0.6775(4) 0.4789(4) 0.2419(3) 0.0437(12) Uani 1 1 d . . . . .
N5 N 0.4819(4) 0.5107(4) 0.3701(3) 0.0418(12) Uani 1 1 d . . . . .
N6 N 0.5091(5) 0.3899(4) 0.4772(3) 0.0471(13) Uani 1 1 d . . . . .
N7 N 0.3073(7) 0.7230(5) 0.4198(4) 0.0662(18) Uani 1 1 d . . . . .
Br1 Br 0.70446(10) 1.16560(7) 0.43308(6) 0.0943(4) Uani 1 1 d . . . . .
Br2 Br -0.21975(10) 0.99030(15) 0.10003(6) 0.1525(7) Uani 1 1 d . . . . .
Br3 Br 0.46364(12) 0.10658(10) 0.02451(8) 0.1258(5) Uani 1 1 d . . . . .
Br4 Br 1.38341(6) 0.24629(7) 0.37587(4) 0.0655(3) Uani 1 1 d . . . . .
Mg1 Mg 0.55756(17) 0.59942(15) 0.26794(11) 0.0382(5) Uani 1 1 d . . . . .
H7A H 0.325(6) 0.746(5) 0.378(3) 0.035(19) Uiso 1 1 d . . . . .
H7B H 0.255(7) 0.782(6) 0.441(4) 0.08(2) Uiso 1 1 d . . . . .

loop_
_atom_site_aniso_label
_atom_site_aniso_U_11
_atom_site_aniso_U_22
_atom_site_aniso_U_33
_atom_site_aniso_U_23
_atom_site_aniso_U_13
_atom_site_aniso_U_12
C19 0.032(3) 0.046(4) 0.049(4) -0.020(3) -0.001(3) -0.005(3)
C47 0.036(3) 0.041(3) 0.041(4) -0.010(3) -0.003(3) -0.005(3)
C16 0.049(4) 0.042(4) 0.053(4) -0.022(3) 0.001(3) -0.010(3)
C39 0.036(3) 0.048(4) 0.045(4) -0.021(3) -0.001(3) -0.002(3)
C5 0.040(3) 0.036(3) 0.053(4) -0.014(3) -0.005(3) -0.005(3)
C4 0.040(3) 0.037(3) 0.040(4) -0.008(3) 0.005(3) -0.012(3)
C45 0.042(4) 0.052(4) 0.052(4) -0.011(3) -0.002(3) -0.003(3)
C27 0.045(4) 0.056(4) 0.044(4) -0.010(3) -0.008(3) -0.005(3)
C14 0.048(4) 0.055(4) 0.037(4) -0.018(3) 0.001(3) -0.006(3)
C6 0.041(3) 0.038(3) 0.048(4) -0.013(3) -0.002(3) -0.005(3)
C21 0.048(4) 0.034(3) 0.047(4) -0.007(3) -0.005(3) -0.003(3)
C1 0.031(3) 0.041(4) 0.055(4) -0.014(3) 0.007(3) -0.010(3)
C9 0.044(4) 0.041(4) 0.048(4) -0.009(3) -0.005(3) 0.001(3)
C20 0.031(3) 0.039(4) 0.061(4) -0.013(3) -0.003(3) 0.001(3)
C3 0.038(3) 0.053(4) 0.061(4) -0.025(3) -0.004(3) -0.014(3)
C11 0.034(3) 0.053(4) 0.039(3) -0.014(3) -0.002(3) -0.006(3)
C13 0.051(4) 0.063(5) 0.049(4) -0.021(4) -0.007(3) -0.013(3)
C2 0.036(3) 0.055(4) 0.066(5) -0.026(4) -0.013(3) -0.008(3)
C15 0.050(4) 0.050(4) 0.035(3) -0.016(3) 0.006(3) -0.012(3)
C12 0.051(4) 0.057(4) 0.047(4) -0.019(3) -0.004(3) -0.010(3)
C46 0.043(4) 0.059(4) 0.046(4) -0.019(4) 0.011(3) -0.012(3)
C33 0.057(4) 0.053(4) 0.053(4) -0.030(4) 0.004(3) -0.016(3)
C43 0.060(4) 0.083(6) 0.039(4) 0.000(4) 0.002(4) 0.012(4)
C28 0.049(4) 0.065(5) 0.065(5) -0.007(4) -0.019(4) -0.005(4)
C32 0.044(4) 0.100(6) 0.052(5) -0.012(4) -0.003(3) 0.008(4)
C44 0.049(4) 0.074(5) 0.059(5) -0.003(4) 0.013(4) 0.008(4)
C22 0.091(6) 0.055(5) 0.051(4) -0.023(4) 0.001(4) -0.023(4)
C26 0.089(5) 0.045(4) 0.049(4) -0.018(3) 0.003(4) -0.013(4)
C23 0.091(6) 0.038(4) 0.077(6) -0.015(4) -0.010(5) -0.017(4)
C25 0.083(5) 0.051(4) 0.054(5) -0.023(4) -0.010(4) -0.001(4)
C31 0.050(5) 0.155(9) 0.050(5) -0.010(6) -0.003(4) 0.002(5)
C49 0.039(4) 0.078(6) 0.081(6) -0.023(5) 0.001(4) 0.013(4)
C29 0.074(6) 0.083(6) 0.068(6) 0.003(5) -0.027(5) 0.015(5)
C36 0.077(5) 0.063(5) 0.097(7) -0.053(5) -0.012(5) -0.004(4)
C30 0.049(4) 0.120(8) 0.054(5) -0.025(5) -0.017(4) 0.022(5)
C38 0.140(8) 0.067(5) 0.053(5) -0.023(4) -0.003(5) -0.044(6)
C37 0.168(10) 0.051(5) 0.088(7) -0.025(5) -0.022(7) -0.033(6)
C34 0.173(10) 0.096(7) 0.069(6) -0.059(5) 0.053(6) -0.082(7)
C35 0.156(10) 0.138(9) 0.075(6) -0.072(7) 0.051(7) -0.084(8)
C42 0.053(4) 0.042(4) 0.054(4) -0.015(3) -0.002(3) 0.000(3)
C17 0.053(4) 0.049(4) 0.062(4) -0.031(4) -0.005(3) -0.005(3)
C10 0.048(4) 0.049(4) 0.036(4) -0.009(3) -0.008(3) -0.004(3)
C7 0.052(4) 0.042(4) 0.065(5) -0.021(3) -0.018(3) 0.003(3)
C18 0.046(4) 0.045(4) 0.083(5) -0.030(4) 0.001(4) 0.001(3)
C40 0.042(4) 0.063(5) 0.057(5) 0.003(4) 0.003(3) -0.006(3)
C24 0.057(4) 0.052(4) 0.064(5) -0.026(4) -0.015(4) -0.003(3)
C8 0.054(4) 0.044(4) 0.058(4) -0.013(3) -0.009(3) 0.006(3)
C48 0.037(3) 0.070(5) 0.067(5) -0.030(4) -0.005(3) -0.007(3)
C41 0.036(4) 0.085(6) 0.061(5) -0.003(4) 0.004(3) 0.001(4)
N1 0.033(3) 0.037(3) 0.049(3) -0.012(2) -0.002(2) -0.004(2)
N2 0.041(3) 0.038(3) 0.046(3) -0.015(2) -0.005(2) -0.006(2)
N3 0.053(3) 0.038(3) 0.040(3) -0.015(2) -0.003(2) -0.008(2)
N4 0.037(3) 0.046(3) 0.051(3) -0.021(3) 0.001(2) -0.005(2)
N5 0.037(3) 0.039(3) 0.048(3) -0.012(2) -0.007(2) -0.002(2)
N6 0.064(4) 0.040(3) 0.037(3) -0.009(3) -0.003(3) -0.010(3)
N7 0.088(5) 0.053(4) 0.056(5) -0.015(4) -0.007(4) -0.009(4)
Br1 0.1124(8) 0.0622(6) 0.1317(9) -0.0594(6) -0.0379(7) 0.0027(5)
Br2 0.0761(7) 0.2570(18) 0.0846(8) -0.0351(9) -0.0267(6) 0.0732(9)
Br3 0.1409(10) 0.1134(9) 0.1730(12) -0.1112(9) -0.0222(9) -0.0131(8)
Br4 0.0470(4) 0.0779(6) 0.0666(6) -0.0219(4) -0.0109(4) 0.0106(4)
Mg1 0.0339(10) 0.0379(11) 0.0440(12) -0.0151(9) -0.0043(9) -0.0022(8)

loop_
_atom_type_symbol
_atom_type_description
_atom_type_scat_dispersion_real
_atom_type_scat_dispersion_imag
_atom_type_scat_source
C C 0.0033 0.0016 'International Tables Vol C Tables 4.2.6.8 and 6.1.1.4'
H H 0.0000 0.0000 'International Tables Vol C Tables 4.2.6.8 and 6.1.1.4'
N N 0.0061 0.0033 'International Tables Vol C Tables 4.2.6.8 and 6.1.1.4'
Cl Cl 0.1484 0.1585 'International Tables Vol C Tables 4.2.6.8 and 6.1.1.4'
Br Br -0.2901 2.4595 'International Tables Vol C Tables 4.2.6.8 and 6.1.1.4'
Mg Mg 0.0486 0.0363 'International Tables Vol C Tables 4.2.6.8 and 6.1.1.4'
O O 0.0106 0.0060 'International Tables Vol C Tables 4.2.6.8 and 6.1.1.4'

loop_
_geom_angle_atom_site_label_1
_geom_angle_atom_site_label_2
_geom_angle_atom_site_label_3
_geom_angle
_geom_angle_site_symmetry_1
_geom_angle_site_symmetry_3
_geom_angle_publ_flag
C20 C19 N4 125.0(5) . . ?
C20 C19 C18 126.4(6) . . ?
N4 C19 C18 108.5(5) . . ?
C46 C47 N5 110.1(5) . . ?
C46 C47 C48 128.6(6) . . ?
N5 C47 C48 121.3(5) . . ?
N4 C16 C15 126.4(6) . . ?
N4 C16 C17 109.7(5) . . ?
C15 C16 C17 123.9(6) . . ?
C40 C39 C44 117.1(6) . . ?
C40 C39 C20 119.9(6) . . ?
C44 C39 C20 123.0(6) . . ?
C4 C5 C6 125.6(6) . . ?
C4 C5 C21 118.6(5) . . ?
C6 C5 C21 115.7(5) . . ?
N1 C4 C5 125.4(5) . . ?
N1 C4 C3 109.8(5) . . ?
C5 C4 C3 124.7(6) . . ?
N6 C45 N5 113.1(6) . . ?
C28 C27 C32 117.9(6) . . ?
C28 C27 C10 121.0(6) . . ?
C32 C27 C10 121.1(6) . . ?
N3 C14 C15 124.1(6) . . ?
N3 C14 C13 110.6(6) . . ?
C15 C14 C13 125.3(6) . . ?
N2 C6 C7 109.2(5) . . ?
N2 C6 C5 125.7(6) . . ?
C7 C6 C5 125.0(6) . . ?
C22 C21 C26 117.6(6) . . ?
C22 C21 C5 122.1(6) . . ?
C26 C21 C5 120.3(6) . . ?
N1 C1 C20 126.3(6) . . ?
N1 C1 C2 109.0(5) . . ?
C20 C1 C2 124.6(5) . . ?
N2 C9 C10 126.2(6) . . ?
N2 C9 C8 109.2(6) . . ?
C10 C9 C8 124.6(6) . . ?
C1 C20 C19 125.5(5) . . ?
C1 C20 C39 117.9(5) . . ?
C19 C20 C39 116.5(5) . . ?
C2 C3 C4 106.4(6) . . ?
N3 C11 C10 124.3(5) . . ?
N3 C11 C12 108.6(5) . . ?
C10 C11 C12 126.9(6) . . ?
C12 C13 C14 105.9(6) . . ?
C3 C2 C1 108.1(5) . . ?
C14 C15 C16 125.2(6) . . ?
C14 C15 C33 117.1(6) . . ?
C16 C15 C33 117.7(6) . . ?
C13 C12 C11 109.9(6) . . ?
C47 C46 N6 107.8(6) . . ?
C38 C33 C34 115.5(7) . . ?
C38 C33 C15 121.9(6) . . ?
C34 C33 C15 122.6(6) . . ?
C42 C43 C44 120.1(7) . . ?
C27 C28 C29 121.3(7) . . ?
C31 C32 C27 122.7(8) . . ?
C43 C44 C39 121.9(6) . . ?
C21 C22 C23 123.1(7) . . ?
C25 C26 C21 120.7(7) . . ?
C24 C23 C22 117.3(7) . . ?
C26 C25 C24 120.0(7) . . ?
C30 C31 C32 117.3(8) . . ?
N7 C49 C48 111.6(6) . . ?
C30 C29 C28 117.7(8) . . ?
C35 C36 C37 121.1(8) . . ?
C35 C36 Br3 120.9(7) . . ?
C37 C36 Br3 117.4(7) . . ?
C31 C30 C29 123.0(7) . . ?
C31 C30 Br2 117.2(7) . . ?
C29 C30 Br2 119.8(7) . . ?
C33 C38 C37 123.0(8) . . ?
C36 C37 C38 117.7(8) . . ?
C33 C34 C35 123.0(8) . . ?
C36 C35 C34 119.4(8) . . ?
C41 C42 C43 120.2(6) . . ?
C41 C42 Br4 118.8(5) . . ?
C43 C42 Br4 121.0(5) . . ?
C18 C17 C16 106.7(6) . . ?
C9 C10 C11 125.9(6) . . ?
C9 C10 C27 116.7(6) . . ?
C11 C10 C27 117.3(5) . . ?
C8 C7 C6 108.3(6) . . ?
C17 C18 C19 108.4(6) . . ?
C39 C40 C41 121.0(7) . . ?
C23 C24 C25 121.3(6) . . ?
C23 C24 Br1 118.5(6) . . ?
C25 C24 Br1 120.2(6) . . ?
C7 C8 C9 106.1(6) . . ?
C47 C48 C49 112.7(5) . . ?
C42 C41 C40 119.6(7) . . ?
C1 N1 C4 106.7(5) . . ?
C1 N1 Mg1 126.5(4) . . ?
C4 N1 Mg1 125.9(4) . . ?
C6 N2 C9 107.2(5) . . ?
C6 N2 Mg1 126.3(4) . . ?
C9 N2 Mg1 125.4(4) . . ?
C14 N3 C11 104.9(5) . . ?
C14 N3 Mg1 127.9(4) . . ?
C11 N3 Mg1 126.4(4) . . ?
C16 N4 C19 106.6(5) . . ?
C16 N4 Mg1 126.2(4) . . ?
C19 N4 Mg1 126.7(4) . . ?
C47 N5 C45 102.8(5) . . ?
C47 N5 Mg1 139.7(4) . . ?
C45 N5 Mg1 117.4(4) . . ?
C45 N6 C46 106.1(5) . . ?
N3 Mg1 N1 158.5(2) . . ?
N3 Mg1 N4 87.8(2) . . ?
N1 Mg1 N4 87.1(2) . . ?
N3 Mg1 N2 87.9(2) . . ?
N1 Mg1 N2 87.9(2) . . ?
N4 Mg1 N2 155.0(2) . . ?
N3 Mg1 N5 105.2(2) . . ?
N1 Mg1 N5 96.2(2) . . ?
N4 Mg1 N5 99.4(2) . . ?
N2 Mg1 N5 105.5(2) . . ?

loop_
_geom_bond_atom_site_label_1
_geom_bond_atom_site_label_2
_geom_bond_distance
_geom_bond_site_symmetry_2
_geom_bond_publ_flag
C19 C20 1.394(8) . ?
C19 N4 1.393(7) . ?
C19 C18 1.442(8) . ?
C47 C46 1.339(9) . ?
C47 N5 1.376(7) . ?
C47 C48 1.494(8) . ?
C16 N4 1.355(8) . ?
C16 C15 1.418(9) . ?
C16 C17 1.462(9) . ?
C39 C40 1.362(9) . ?
C39 C44 1.390(9) . ?
C39 C20 1.496(8) . ?
C5 C4 1.408(8) . ?
C5 C6 1.413(9) . ?
C5 C21 1.493(8) . ?
C4 N1 1.385(7) . ?
C4 C3 1.458(8) . ?
C45 N6 1.304(8) . ?
C45 N5 1.376(7) . ?
C27 C28 1.359(10) . ?
C27 C32 1.384(10) . ?
C27 C10 1.488(8) . ?
C14 N3 1.368(8) . ?
C14 C15 1.418(9) . ?
C14 C13 1.439(9) . ?
C6 N2 1.368(7) . ?
C6 C7 1.407(8) . ?
C21 C22 1.345(9) . ?
C21 C26 1.398(9) . ?
C1 N1 1.362(7) . ?
C1 C20 1.389(8) . ?
C1 C2 1.465(8) . ?
C9 N2 1.377(8) . ?
C9 C10 1.395(9) . ?
C9 C8 1.428(9) . ?
C3 C2 1.338(9) . ?
C11 N3 1.398(7) . ?
C11 C10 1.416(9) . ?
C11 C12 1.412(8) . ?
C13 C12 1.317(9) . ?
C15 C33 1.480(8) . ?
C46 N6 1.378(8) . ?
C33 C38 1.345(10) . ?
C33 C34 1.352(10) . ?
C43 C42 1.360(9) . ?
C43 C44 1.365(9) . ?
C28 C29 1.413(10) . ?
C32 C31 1.390(10) . ?
C22 C23 1.407(9) . ?
C26 C25 1.372(9) . ?
C23 C24 1.362(10) . ?
C25 C24 1.370(10) . ?
C31 C30 1.355(13) . ?
C49 N7 1.474(10) . ?
C49 C48 1.533(10) . ?
C29 C30 1.375(12) . ?
C36 C35 1.301(12) . ?
C36 C37 1.360(13) . ?
C36 Br3 1.916(7) . ?
C30 Br2 1.911(7) . ?
C38 C37 1.377(11) . ?
C34 C35 1.366(11) . ?
C42 C41 1.350(10) . ?
C42 Br4 1.893(7) . ?
C17 C18 1.329(9) . ?
C7 C8 1.372(9) . ?
C40 C41 1.415(9) . ?
C24 Br1 1.881(7) . ?
N1 Mg1 2.089(5) . ?
N2 Mg1 2.105(5) . ?
N3 Mg1 2.076(5) . ?
N4 Mg1 2.089(5) . ?
N5 Mg1 2.144(5) . ?

loop_
_platon_squeeze_void_nr
_platon_squeeze_void_average_x
_platon_squeeze_void_average_y
_platon_squeeze_void_average_z
_platon_squeeze_void_volume
_platon_squeeze_void_count_electrons
_platon_squeeze_void_content
1 0.500 0.522 -0.022 709 223 ' '
